data_7037788
loop_
_publ_author_name
'Vinogradova, Katerina A.'
'Krivopalov, Viktor P.'
'Nikolaenkova, Elena B.'
'Pervukhina, Natalia V.'
'Naumov, Dmitrii Yu'
'Boguslavsky, Evgenii G.'
'Bushuev, Mark B.'

_publ_section_title
;
 Mixed-valence copper(i,ii) complexes with
 4-(1H-pyrazol-1-yl)-6-R-pyrimidines: from ionic structures to
 coordination polymers.
;
_journal_issue 2
_journal_name_full 'Dalton transactions (Cambridge, England : 2003)'
_journal_page_first 515
_journal_page_last 524
_journal_paper_doi 10.1039/c5dt04005a
_journal_volume 45
_journal_year 2015
_chemical_formula_moiety '2(C46 H42 Br Cu N10 O2), (Br4 Cu2)'
_chemical_formula_sum 'C92 H84 Br6 Cu4 N20 O4'
_chemical_formula_weight 2267.41
_space_group_IT_number 15
_symmetry_cell_setting monoclinic
_symmetry_Int_Tables_number 15
_symmetry_space_group_name_Hall '-C 2yc'
_symmetry_space_group_name_H-M 'C 1 2/c 1'
_atom_sites_solution_hydrogens geom
_atom_sites_solution_primary direct
_atom_sites_solution_secondary difmap
_audit_creation_method SHELXL-97
_audit_update_record
;
2015-09-14 deposited with the CCDC.
2015-11-09 downloaded from the CCDC.
;
_cell_angle_alpha 90.00
_cell_angle_beta 95.0920(10)
_cell_angle_gamma 90.00
_cell_formula_units_Z 4
_cell_length_a 20.0008(5)
_cell_length_b 18.3973(4)
_cell_length_c 24.6565(7)
_cell_measurement_temperature 150(2)
_cell_volume 9036.8(4)
_computing_cell_refinement 'SAINT (Bruker, 2004)'
_computing_data_collection 'APEX2 (Bruker, 2004)'
_computing_data_reduction 'SAINT (Bruker, 2004)'
_computing_molecular_graphics 'SHELXTL (Bruker, 2004)'
_computing_publication_material 'SHELXTL (Bruker, 2004)'
_computing_structure_refinement 'SHELXTL (Bruker, 2004)'
_computing_structure_solution 'SHELXTL (Bruker, 2004)'
_diffrn_ambient_temperature 150(2)
_diffrn_detector_area_resol_mean 25
_diffrn_measured_fraction_theta_full 1.000
_diffrn_measured_fraction_theta_max 1.000
_diffrn_measurement_device_type 'Bruker Nonius X8Apex CCD area-detector'
_diffrn_measurement_method '\f scans'
_diffrn_radiation_monochromator graphite
_diffrn_radiation_probe x-ray
_diffrn_radiation_type MoK\a
_diffrn_radiation_wavelength 0.71073
_diffrn_reflns_av_R_equivalents 0.0308
_diffrn_reflns_av_sigmaI/netI 0.0384
_diffrn_reflns_limit_h_max 24
_diffrn_reflns_limit_h_min -21
_diffrn_reflns_limit_k_max 14
_diffrn_reflns_limit_k_min -22
_diffrn_reflns_limit_l_max 29
_diffrn_reflns_limit_l_min -30
_diffrn_reflns_number 27137
_diffrn_reflns_theta_full 25.50
_diffrn_reflns_theta_max 26.37
_diffrn_reflns_theta_min 1.66
_diffrn_source 'fine-focus sealed tube'
_diffrn_standards_decay_% 0
_diffrn_standards_number 0
_exptl_absorpt_coefficient_mu 3.645
_exptl_absorpt_correction_T_max 0.7119
_exptl_absorpt_correction_T_min 0.2908
_exptl_absorpt_correction_type multi-scan
_exptl_absorpt_process_details 'SADABS (Bruker, 2004)'
_exptl_crystal_colour yellow
_exptl_crystal_density_diffrn 1.667
_exptl_crystal_density_method 'not measured'
_exptl_crystal_description prism
_exptl_crystal_F_000 4536
_exptl_crystal_size_max 0.45
_exptl_crystal_size_mid 0.11
_exptl_crystal_size_min 0.10
_refine_diff_density_max 0.643
_refine_diff_density_min -0.588
_refine_diff_density_rms 0.084
_refine_ls_extinction_method none
_refine_ls_goodness_of_fit_ref 1.050
_refine_ls_hydrogen_treatment mixed
_refine_ls_matrix_type full
_refine_ls_number_parameters 570
_refine_ls_number_reflns 9228
_refine_ls_number_restraints 0
_refine_ls_restrained_S_all 1.050
_refine_ls_R_factor_all 0.0524
_refine_ls_R_factor_gt 0.0314
_refine_ls_shift/su_max 0.001
_refine_ls_shift/su_mean 0.000
_refine_ls_structure_factor_coef Fsqd
_refine_ls_weighting_details 'calc w=1/[\s^2^(Fo^2^)+(0.0356P)^2^+3.0217P] where P=(Fo^2^+2Fc^2^)/3'
_refine_ls_weighting_scheme calc
_refine_ls_wR_factor_gt 0.0693
_refine_ls_wR_factor_ref 0.0743
_reflns_number_gt 7124
_reflns_number_total 9228
_reflns_threshold_expression >2\s(I)
_cod_data_source_file c5dt04005a2.cif
_cod_data_source_block mbb_063
_cod_original_sg_symbol_H-M 'C 2/c'
_cod_database_code 7037788

loop_
_symmetry_equiv_pos_as_xyz
'x, y, z'
'-x, y, -z+1/2'
'x+1/2, y+1/2, z'
'-x+1/2, y+1/2, -z+1/2'
'-x, -y, -z'
'x, -y, z-1/2'
'-x+1/2, -y+1/2, -z'
'x+1/2, -y+1/2, z-1/2'

loop_
_atom_site_label
_atom_site_type_symbol
_atom_site_fract_x
_atom_site_fract_y
_atom_site_fract_z
_atom_site_U_iso_or_equiv
_atom_site_adp_type
_atom_site_occupancy
_atom_site_symmetry_multiplicity
_atom_site_calc_flag
_atom_site_refinement_flags
Br1 Br 0.114771(14) 0.043176(13) 0.503699(11) 0.02405(8) Uani 1 1 d .
Br2 Br 0.0000 -0.26579(2) 0.2500 0.03550(11) Uani 1 2 d S
Br3 Br 0.0000 -0.66959(2) 0.2500 0.04250(13) Uani 1 2 d S
Br4 Br 0.099646(15) -0.467369(16) 0.256671(13) 0.03421(9) Uani 1 1 d .
Cu1 Cu 0.049530(15) 0.004337(15) 0.420497(12) 0.01536(8) Uani 1 1 d .
Cu2 Cu 0.0000 -0.39159(3) 0.2500 0.03429(13) Uani 1 2 d S
Cu3 Cu 0.0000 -0.54352(3) 0.2500 0.03623(14) Uani 1 2 d S
O11 O 0.21153(9) -0.44069(9) 0.39976(8) 0.0278(5) Uani 1 1 d .
O21 O -0.11474(11) 0.45054(10) 0.41299(9) 0.0391(5) Uani 1 1 d .
N11 N -0.02516(10) -0.05205(10) 0.37350(8) 0.0170(5) Uani 1 1 d .
N12 N -0.02155(10) -0.12347(10) 0.39053(8) 0.0159(5) Uani 1 1 d .
N13 N 0.08440(10) -0.09524(10) 0.42732(8) 0.0156(5) Uani 1 1 d .
N14 N 0.17285(10) -0.18189(11) 0.43947(9) 0.0197(5) Uani 1 1 d .
N15 N 0.15576(11) -0.30234(11) 0.41584(9) 0.0213(5) Uani 1 1 d .
N21 N 0.10730(11) 0.05730(10) 0.35759(8) 0.0169(5) Uani 1 1 d .
N22 N 0.10615(10) 0.13004(10) 0.37077(8) 0.0156(5) Uani 1 1 d .
N23 N 0.01126(10) 0.10269(10) 0.41442(8) 0.0167(5) Uani 1 1 d .
N24 N -0.06724(11) 0.19115(11) 0.43872(9) 0.0216(5) Uani 1 1 d .
N25 N -0.05268(12) 0.31284(11) 0.42091(10) 0.0259(5) Uani 1 1 d .
C11 C -0.08660(13) -0.04465(13) 0.34807(10) 0.0168(5) Uani 1 1 d .
C12 C -0.12255(13) -0.11051(13) 0.35000(10) 0.0184(6) Uani 1 1 d .
H12 H -0.1673 -0.1191 0.3351 0.022 Uiso 1 1 calc R
C13 C -0.08074(12) -0.15944(13) 0.37736(10) 0.0164(5) Uani 1 1 d .
C14 C 0.04293(12) -0.14885(13) 0.40826(10) 0.0153(5) Uani 1 1 d .
C15 C 0.06247(13) -0.21903(13) 0.40299(10) 0.0178(6) Uani 1 1 d .
H15 H 0.0321 -0.2555 0.3889 0.021 Uiso 1 1 calc R
C16 C 0.13030(13) -0.23488(13) 0.41953(10) 0.0178(6) Uani 1 1 d .
C17 C 0.14817(13) -0.11562(13) 0.44151(10) 0.0197(6) Uani 1 1 d .
H17 H 0.1785 -0.0784 0.4543 0.024 Uiso 1 1 calc R
C21 C 0.16721(13) 0.04584(13) 0.33956(10) 0.0173(5) Uani 1 1 d .
C22 C 0.20542(13) 0.11051(13) 0.34287(11) 0.0200(6) Uani 1 1 d .
H22 H 0.2501 0.1162 0.3332 0.024 Uiso 1 1 calc R
C23 C 0.16630(13) 0.16319(13) 0.36249(10) 0.0171(5) Uani 1 1 d .
C24 C 0.04784(12) 0.15567(13) 0.39318(10) 0.0156(5) Uani 1 1 d .
C25 C 0.02888(13) 0.22658(13) 0.39266(10) 0.0197(6) Uani 1 1 d .
H25 H 0.0542 0.2628 0.3762 0.024 Uiso 1 1 calc R
C26 C -0.02982(13) 0.24425(13) 0.41739(10) 0.0201(6) Uani 1 1 d .
C27 C -0.04493(13) 0.12443(13) 0.43534(10) 0.0198(6) Uani 1 1 d .
H27 H -0.0716 0.0873 0.4493 0.024 Uiso 1 1 calc R
C111 C -0.10943(13) 0.02485(13) 0.32345(10) 0.0180(6) Uani 1 1 d .
C112 C -0.17734(14) 0.04263(14) 0.31968(11) 0.0225(6) Uani 1 1 d .
H112 H -0.2089 0.0088 0.3314 0.027 Uiso 1 1 calc R
C113 C -0.19909(15) 0.10908(15) 0.29905(11) 0.0291(7) Uani 1 1 d .
H113 H -0.2455 0.1207 0.2964 0.035 Uiso 1 1 calc R
C114 C -0.15335(16) 0.15883(15) 0.28219(11) 0.0312(7) Uani 1 1 d .
H114 H -0.1682 0.2054 0.2696 0.037 Uiso 1 1 calc R
C115 C -0.08603(15) 0.14099(15) 0.28363(11) 0.0279(7) Uani 1 1 d .
H115 H -0.0549 0.1747 0.2710 0.033 Uiso 1 1 calc R
C116 C -0.06393(13) 0.07349(14) 0.30366(10) 0.0219(6) Uani 1 1 d .
H116 H -0.0179 0.0606 0.3038 0.026 Uiso 1 1 calc R
C131 C -0.09235(12) -0.23368(13) 0.39766(11) 0.0180(6) Uani 1 1 d .
C132 C -0.10566(13) -0.29208(14) 0.36244(12) 0.0236(6) Uani 1 1 d .
H132 H -0.1087 -0.2848 0.3242 0.028 Uiso 1 1 calc R
C133 C -0.11443(14) -0.36123(15) 0.38365(13) 0.0309(7) Uani 1 1 d .
H133 H -0.1223 -0.4015 0.3598 0.037 Uiso 1 1 calc R
C134 C -0.11176(14) -0.37149(15) 0.43923(13) 0.0336(7) Uani 1 1 d .
H134 H -0.1182 -0.4187 0.4535 0.040 Uiso 1 1 calc R
C135 C -0.09973(14) -0.31363(14) 0.47422(13) 0.0295(7) Uani 1 1 d .
H135 H -0.0985 -0.3210 0.5124 0.035 Uiso 1 1 calc R
C136 C -0.08945(13) -0.24501(14) 0.45387(11) 0.0216(6) Uani 1 1 d .
H136 H -0.0804 -0.2054 0.4781 0.026 Uiso 1 1 calc R
C161 C 0.11570(14) -0.36015(13) 0.38708(12) 0.0266(7) Uani 1 1 d .
H16A H 0.1181 -0.3550 0.3473 0.032 Uiso 1 1 calc R
H16B H 0.0681 -0.3555 0.3947 0.032 Uiso 1 1 calc R
C162 C 0.14209(14) -0.43403(14) 0.40547(12) 0.0265(6) Uani 1 1 d .
H16C H 0.1339 -0.4415 0.4441 0.032 Uiso 1 1 calc R
H16D H 0.1174 -0.4722 0.3836 0.032 Uiso 1 1 calc R
C163 C 0.24771(14) -0.38968(14) 0.43401(12) 0.0289(7) Uani 1 1 d .
H16E H 0.2964 -0.3967 0.4315 0.035 Uiso 1 1 calc R
H16F H 0.2384 -0.3985 0.4722 0.035 Uiso 1 1 calc R
C164 C 0.22902(13) -0.31233(14) 0.41864(12) 0.0261(6) Uani 1 1 d .
H16G H 0.2510 -0.2786 0.4460 0.031 Uiso 1 1 calc R
H16H H 0.2452 -0.3007 0.3829 0.031 Uiso 1 1 calc R
C211 C 0.18492(13) -0.02589(13) 0.31816(10) 0.0180(6) Uani 1 1 d .
C212 C 0.25072(14) -0.04101(14) 0.30771(11) 0.0253(6) Uani 1 1 d .
H212 H 0.2846 -0.0053 0.3152 0.030 Uiso 1 1 calc R
C213 C 0.26724(15) -0.10791(15) 0.28646(12) 0.0298(7) Uani 1 1 d .
H213 H 0.3121 -0.1176 0.2789 0.036 Uiso 1 1 calc R
C214 C 0.21826(15) -0.16031(15) 0.27635(11) 0.0301(7) Uani 1 1 d .
H214 H 0.2298 -0.2063 0.2624 0.036 Uiso 1 1 calc R
C215 C 0.15260(15) -0.14629(14) 0.28644(11) 0.0266(6) Uani 1 1 d .
H215 H 0.1192 -0.1826 0.2797 0.032 Uiso 1 1 calc R
C216 C 0.13579(14) -0.07885(14) 0.30649(10) 0.0217(6) Uani 1 1 d .
H216 H 0.0904 -0.0686 0.3123 0.026 Uiso 1 1 calc R
C231 C 0.18388(12) 0.23979(13) 0.37545(10) 0.0174(6) Uani 1 1 d .
C232 C 0.22726(13) 0.25430(14) 0.42128(11) 0.0232(6) Uani 1 1 d .
H232 H 0.2447 0.2155 0.4437 0.028 Uiso 1 1 calc R
C233 C 0.24523(14) 0.32542(14) 0.43436(12) 0.0287(7) Uani 1 1 d .
H233 H 0.2749 0.3350 0.4658 0.034 Uiso 1 1 calc R
C234 C 0.22042(14) 0.38219(14) 0.40220(12) 0.0281(7) Uani 1 1 d .
H234 H 0.2321 0.4308 0.4119 0.034 Uiso 1 1 calc R
C235 C 0.17846(14) 0.36808(14) 0.35573(12) 0.0281(7) Uani 1 1 d .
H235 H 0.1620 0.4071 0.3331 0.034 Uiso 1 1 calc R
C236 C 0.16040(14) 0.29732(14) 0.34204(11) 0.0229(6) Uani 1 1 d .
H236 H 0.1320 0.2879 0.3099 0.027 Uiso 1 1 calc R
C261 C -0.01579(15) 0.37719(14) 0.40443(13) 0.0344(8) Uani 1 1 d .
H26A H 0.0159 0.3629 0.3777 0.041 Uiso 1 1 calc R
H26B H 0.0104 0.3982 0.4366 0.041 Uiso 1 1 calc R
C262 C -0.06357(16) 0.43222(16) 0.37981(14) 0.0395(8) Uani 1 1 d .
H26C H -0.0383 0.4768 0.3721 0.047 Uiso 1 1 calc R
H26D H -0.0843 0.4133 0.3447 0.047 Uiso 1 1 calc R
C263 C -0.15125(16) 0.38772(16) 0.42531(14) 0.0407(8) Uani 1 1 d .
H26E H -0.1733 0.3673 0.3911 0.049 Uiso 1 1 calc R
H26F H -0.1869 0.4016 0.4487 0.049 Uiso 1 1 calc R
C264 C -0.10804(16) 0.33079(15) 0.45356(13) 0.0371(8) Uani 1 1 d .
H26G H -0.0899 0.3487 0.4898 0.045 Uiso 1 1 calc R
H26H H -0.1351 0.2867 0.4589 0.045 Uiso 1 1 calc R

loop_
_atom_site_aniso_label
_atom_site_aniso_U_11
_atom_site_aniso_U_22
_atom_site_aniso_U_33
_atom_site_aniso_U_23
_atom_site_aniso_U_13
_atom_site_aniso_U_12
Br1 0.03416(17) 0.01586(13) 0.02080(14) -0.00363(11) -0.00491(12) -0.00157(11)
Br2 0.0315(3) 0.0309(2) 0.0450(3) 0.000 0.0082(2) 0.000
Br3 0.0510(3) 0.0251(2) 0.0475(3) 0.000 -0.0173(2) 0.000
Br4 0.03149(18) 0.03349(17) 0.03732(18) -0.00366(14) 0.00124(14) 0.00445(13)
Cu1 0.01806(17) 0.01042(15) 0.01744(16) -0.00064(12) 0.00071(12) -0.00032(12)
Cu2 0.0402(3) 0.0332(3) 0.0293(3) 0.000 0.0022(2) 0.000
Cu3 0.0545(4) 0.0289(3) 0.0253(3) 0.000 0.0037(3) 0.000
O11 0.0286(12) 0.0187(9) 0.0367(12) -0.0033(9) 0.0074(9) 0.0085(8)
O21 0.0433(14) 0.0222(10) 0.0543(15) 0.0059(10) 0.0186(11) 0.0147(9)
N11 0.0196(12) 0.0114(10) 0.0200(12) -0.0005(9) 0.0010(9) 0.0009(9)
N12 0.0162(12) 0.0112(10) 0.0204(12) -0.0034(9) 0.0010(9) 0.0002(8)
N13 0.0188(12) 0.0135(10) 0.0142(11) -0.0020(8) -0.0001(9) -0.0008(9)
N14 0.0201(12) 0.0162(11) 0.0222(12) -0.0048(9) -0.0012(10) 0.0018(9)
N15 0.0177(12) 0.0162(11) 0.0290(13) -0.0077(10) -0.0028(10) 0.0032(9)
N21 0.0207(12) 0.0101(10) 0.0201(12) -0.0009(9) 0.0036(9) 0.0016(9)
N22 0.0182(12) 0.0104(10) 0.0185(11) 0.0010(8) 0.0033(9) 0.0017(8)
N23 0.0200(12) 0.0143(10) 0.0160(11) -0.0008(9) 0.0024(9) -0.0006(9)
N24 0.0233(13) 0.0163(11) 0.0263(13) 0.0008(9) 0.0078(10) 0.0009(9)
N25 0.0302(14) 0.0154(11) 0.0343(14) 0.0033(10) 0.0159(11) 0.0042(10)
C11 0.0186(14) 0.0205(13) 0.0115(12) -0.0022(10) 0.0019(10) -0.0002(11)
C12 0.0147(14) 0.0218(14) 0.0187(14) -0.0034(11) 0.0014(11) -0.0010(11)
C13 0.0135(13) 0.0168(13) 0.0191(14) -0.0054(11) 0.0027(11) -0.0040(10)
C14 0.0146(14) 0.0168(12) 0.0145(13) 0.0016(10) 0.0017(10) -0.0005(10)
C15 0.0180(14) 0.0148(12) 0.0206(14) -0.0036(11) 0.0015(11) -0.0012(10)
C16 0.0216(15) 0.0156(13) 0.0166(13) -0.0020(10) 0.0032(11) 0.0010(11)
C17 0.0161(14) 0.0189(13) 0.0233(14) -0.0043(11) -0.0025(11) -0.0031(11)
C21 0.0178(14) 0.0173(13) 0.0167(13) 0.0014(11) 0.0012(11) 0.0013(11)
C22 0.0169(14) 0.0184(13) 0.0247(15) -0.0002(11) 0.0021(11) -0.0005(11)
C23 0.0175(14) 0.0156(13) 0.0181(14) 0.0036(10) 0.0011(11) -0.0010(10)
C24 0.0176(14) 0.0147(12) 0.0145(13) -0.0013(10) 0.0013(10) -0.0006(10)
C25 0.0199(15) 0.0170(13) 0.0229(15) 0.0003(11) 0.0066(12) -0.0010(11)
C26 0.0252(16) 0.0160(13) 0.0193(14) 0.0023(11) 0.0027(11) 0.0032(11)
C27 0.0204(15) 0.0178(13) 0.0219(14) 0.0020(11) 0.0064(11) -0.0002(11)
C111 0.0224(15) 0.0196(13) 0.0119(13) -0.0011(10) 0.0010(11) 0.0043(11)
C112 0.0200(15) 0.0270(15) 0.0209(14) 0.0029(12) 0.0049(11) 0.0052(11)
C113 0.0262(17) 0.0357(17) 0.0257(16) 0.0036(13) 0.0034(13) 0.0156(13)
C114 0.045(2) 0.0229(15) 0.0254(16) 0.0079(12) 0.0025(14) 0.0118(14)
C115 0.0360(19) 0.0255(15) 0.0225(15) 0.0058(12) 0.0052(13) -0.0024(13)
C116 0.0204(15) 0.0289(15) 0.0162(14) 0.0030(12) 0.0000(11) -0.0002(12)
C131 0.0135(14) 0.0140(12) 0.0265(15) -0.0022(11) 0.0017(11) -0.0008(10)
C132 0.0184(15) 0.0229(14) 0.0297(16) -0.0064(12) 0.0033(12) -0.0013(11)
C133 0.0257(17) 0.0179(14) 0.049(2) -0.0131(14) 0.0024(14) -0.0025(12)
C134 0.0296(18) 0.0155(14) 0.055(2) 0.0062(14) 0.0005(15) -0.0028(12)
C135 0.0306(17) 0.0233(15) 0.0341(17) 0.0054(13) -0.0007(13) -0.0005(12)
C136 0.0207(15) 0.0174(13) 0.0264(15) -0.0022(11) -0.0001(12) 0.0003(11)
C161 0.0269(16) 0.0157(13) 0.0359(17) -0.0082(12) -0.0036(13) 0.0037(11)
C162 0.0276(17) 0.0180(13) 0.0342(17) -0.0017(12) 0.0034(13) 0.0047(12)
C163 0.0269(17) 0.0279(15) 0.0314(17) -0.0016(13) 0.0000(13) 0.0094(13)
C164 0.0179(15) 0.0216(14) 0.0380(17) -0.0083(13) -0.0015(13) 0.0045(11)
C211 0.0221(15) 0.0167(13) 0.0151(13) 0.0021(10) 0.0018(11) 0.0023(11)
C212 0.0211(16) 0.0262(15) 0.0288(16) -0.0004(12) 0.0036(12) 0.0008(12)
C213 0.0247(17) 0.0330(16) 0.0317(17) -0.0056(13) 0.0022(13) 0.0125(13)
C214 0.0412(19) 0.0224(15) 0.0263(16) -0.0071(12) 0.0007(14) 0.0096(13)
C215 0.0338(18) 0.0197(14) 0.0262(16) -0.0066(12) 0.0016(13) -0.0040(12)
C216 0.0217(15) 0.0256(14) 0.0183(14) -0.0023(11) 0.0044(11) -0.0013(11)
C231 0.0129(14) 0.0152(12) 0.0247(15) 0.0010(11) 0.0059(11) -0.0007(10)
C232 0.0234(16) 0.0177(13) 0.0283(16) 0.0038(12) 0.0008(12) -0.0015(11)
C233 0.0253(17) 0.0272(16) 0.0333(17) -0.0069(13) 0.0006(13) -0.0072(12)
C234 0.0284(17) 0.0139(13) 0.0440(19) -0.0052(13) 0.0151(14) -0.0028(12)
C235 0.0294(17) 0.0177(14) 0.0395(18) 0.0079(13) 0.0153(14) 0.0052(12)
C236 0.0224(15) 0.0232(14) 0.0234(15) 0.0050(12) 0.0042(12) 0.0014(12)
C261 0.0367(19) 0.0162(14) 0.052(2) 0.0038(14) 0.0119(15) 0.0016(13)
C262 0.045(2) 0.0267(16) 0.050(2) 0.0131(15) 0.0204(17) 0.0094(15)
C263 0.041(2) 0.0359(18) 0.047(2) 0.0128(16) 0.0194(16) 0.0140(15)
C264 0.044(2) 0.0256(16) 0.045(2) 0.0041(14) 0.0215(16) 0.0104(14)

loop_
_atom_type_symbol
_atom_type_description
_atom_type_scat_dispersion_real
_atom_type_scat_dispersion_imag
_atom_type_scat_source
C C 0.0033 0.0016 'International Tables Vol C Tables 4.2.6.8 and 6.1.1.4'
N N 0.0061 0.0033 'International Tables Vol C Tables 4.2.6.8 and 6.1.1.4'
O O 0.0106 0.0060 'International Tables Vol C Tables 4.2.6.8 and 6.1.1.4'
Cu Cu 0.3201 1.2651 'International Tables Vol C Tables 4.2.6.8 and 6.1.1.4'
Br Br -0.2901 2.4595 'International Tables Vol C Tables 4.2.6.8 and 6.1.1.4'
H H 0.0000 0.0000 'International Tables Vol C Tables 4.2.6.8 and 6.1.1.4'

loop_
_geom_angle_atom_site_label_1
_geom_angle_atom_site_label_2
_geom_angle_atom_site_label_3
_geom_angle
_geom_angle_site_symmetry_1
_geom_angle_site_symmetry_3
Cu2 Br4 Cu3 70.293(16) . .
N13 Cu1 N23 177.80(9) . .
N13 Cu1 N11 79.32(8) . .
N23 Cu1 N11 99.26(8) . .
N13 Cu1 N21 105.34(8) . .
N23 Cu1 N21 76.57(8) . .
N11 Cu1 N21 102.71(8) . .
N13 Cu1 Br1 92.40(6) . .
N23 Cu1 Br1 88.28(6) . .
N11 Cu1 Br1 156.53(6) . .
N21 Cu1 Br1 100.65(6) . .
Br2 Cu2 Br4 125.080(12) . 2
Br2 Cu2 Br4 125.080(12) . .
Br4 Cu2 Br4 109.84(2) 2 .
Br2 Cu2 Cu3 180.0 . .
Br4 Cu2 Cu3 54.920(12) 2 .
Br4 Cu2 Cu3 54.920(12) . .
Br3 Cu3 Br4 125.213(12) . 2
Br3 Cu3 Br4 125.213(12) . .
Br4 Cu3 Br4 109.57(2) 2 .
Br3 Cu3 Cu2 180.0 . .
Br4 Cu3 Cu2 54.787(12) 2 .
Br4 Cu3 Cu2 54.787(12) . .
C162 O11 C163 109.7(2) . .
C262 O21 C263 110.2(2) . .
C11 N11 N12 105.13(19) . .
C11 N11 Cu1 142.58(16) . .
N12 N11 Cu1 106.82(14) . .
C13 N12 N11 111.5(2) . .
C13 N12 C14 131.6(2) . .
N11 N12 C14 115.67(19) . .
C17 N13 C14 115.3(2) . .
C17 N13 Cu1 127.15(17) . .
C14 N13 Cu1 116.80(16) . .
C17 N14 C16 117.0(2) . .
C16 N15 C164 119.5(2) . .
C16 N15 C161 120.3(2) . .
C164 N15 C161 115.4(2) . .
C21 N21 N22 105.49(19) . .
C21 N21 Cu1 134.25(16) . .
N22 N21 Cu1 103.82(14) . .
N21 N22 C23 111.17(19) . .
N21 N22 C24 116.58(19) . .
C23 N22 C24 132.1(2) . .
C27 N23 C24 115.8(2) . .
C27 N23 Cu1 125.47(17) . .
C24 N23 Cu1 118.22(16) . .
C27 N24 C26 116.4(2) . .
C26 N25 C264 121.6(2) . .
C26 N25 C261 123.7(2) . .
C264 N25 C261 113.1(2) . .
N11 C11 C12 110.3(2) . .
N11 C11 C111 121.4(2) . .
C12 C11 C111 128.3(2) . .
C13 C12 C11 106.9(2) . .
C13 C12 H12 126.5 . .
C11 C12 H12 126.5 . .
C12 C13 N12 106.1(2) . .
C12 C13 C131 131.9(2) . .
N12 C13 C131 121.6(2) . .
N13 C14 C15 123.8(2) . .
N13 C14 N12 112.7(2) . .
C15 C14 N12 123.4(2) . .
C14 C15 C16 116.5(2) . .
C14 C15 H15 121.8 . .
C16 C15 H15 121.8 . .
N15 C16 N14 117.2(2) . .
N15 C16 C15 122.0(2) . .
N14 C16 C15 120.8(2) . .
N14 C17 N13 126.7(2) . .
N14 C17 H17 116.7 . .
N13 C17 H17 116.7 . .
N21 C21 C22 110.2(2) . .
N21 C21 C211 120.8(2) . .
C22 C21 C211 128.9(2) . .
C23 C22 C21 107.2(2) . .
C23 C22 H22 126.4 . .
C21 C22 H22 126.4 . .
C22 C23 N22 105.9(2) . .
C22 C23 C231 128.4(2) . .
N22 C23 C231 125.6(2) . .
N23 C24 C25 122.4(2) . .
N23 C24 N22 113.8(2) . .
C25 C24 N22 123.7(2) . .
C24 C25 C26 117.4(2) . .
C24 C25 H25 121.3 . .
C26 C25 H25 121.3 . .
N25 C26 N24 116.4(2) . .
N25 C26 C25 123.0(2) . .
N24 C26 C25 120.6(2) . .
N24 C27 N23 127.3(2) . .
N24 C27 H27 116.3 . .
N23 C27 H27 116.3 . .
C112 C111 C116 119.3(2) . .
C112 C111 C11 119.8(2) . .
C116 C111 C11 120.9(2) . .
C113 C112 C111 120.4(3) . .
C113 C112 H112 119.8 . .
C111 C112 H112 119.8 . .
C112 C113 C114 120.1(3) . .
C112 C113 H113 119.9 . .
C114 C113 H113 119.9 . .
C115 C114 C113 120.2(3) . .
C115 C114 H114 119.9 . .
C113 C114 H114 119.9 . .
C114 C115 C116 119.9(3) . .
C114 C115 H115 120.1 . .
C116 C115 H115 120.1 . .
C115 C116 C111 120.0(3) . .
C115 C116 H116 120.0 . .
C111 C116 H116 120.0 . .
C132 C131 C136 119.5(2) . .
C132 C131 C13 121.9(2) . .
C136 C131 C13 118.6(2) . .
C131 C132 C133 119.6(3) . .
C131 C132 H132 120.2 . .
C133 C132 H132 120.2 . .
C134 C133 C132 120.2(3) . .
C134 C133 H133 119.9 . .
C132 C133 H133 119.9 . .
C135 C134 C133 120.4(3) . .
C135 C134 H134 119.8 . .
C133 C134 H134 119.8 . .
C134 C135 C136 120.2(3) . .
C134 C135 H135 119.9 . .
C136 C135 H135 119.9 . .
C135 C136 C131 120.2(2) . .
C135 C136 H136 119.9 . .
C131 C136 H136 119.9 . .
N15 C161 C162 110.1(2) . .
N15 C161 H16A 109.6 . .
C162 C161 H16A 109.6 . .
N15 C161 H16B 109.6 . .
C162 C161 H16B 109.6 . .
H16A C161 H16B 108.2 . .
O11 C162 C161 111.6(2) . .
O11 C162 H16C 109.3 . .
C161 C162 H16C 109.3 . .
O11 C162 H16D 109.3 . .
C161 C162 H16D 109.3 . .
H16C C162 H16D 108.0 . .
O11 C163 C164 111.9(2) . .
O11 C163 H16E 109.2 . .
C164 C163 H16E 109.2 . .
O11 C163 H16F 109.2 . .
C164 C163 H16F 109.2 . .
H16E C163 H16F 107.9 . .
N15 C164 C163 110.6(2) . .
N15 C164 H16G 109.5 . .
C163 C164 H16G 109.5 . .
N15 C164 H16H 109.5 . .
C163 C164 H16H 109.5 . .
H16G C164 H16H 108.1 . .
C212 C211 C216 118.9(2) . .
C212 C211 C21 120.4(2) . .
C216 C211 C21 120.7(2) . .
C213 C212 C211 120.5(3) . .
C213 C212 H212 119.7 . .
C211 C212 H212 119.7 . .
C214 C213 C212 119.9(3) . .
C214 C213 H213 120.1 . .
C212 C213 H213 120.1 . .
C213 C214 C215 120.5(3) . .
C213 C214 H214 119.8 . .
C215 C214 H214 119.8 . .
C214 C215 C216 119.7(3) . .
C214 C215 H215 120.2 . .
C216 C215 H215 120.2 . .
C215 C216 C211 120.6(3) . .
C215 C216 H216 119.7 . .
C211 C216 H216 119.7 . .
C232 C231 C236 119.2(2) . .
C232 C231 C23 118.6(2) . .
C236 C231 C23 122.2(2) . .
C233 C232 C231 120.1(3) . .
C233 C232 H232 120.0 . .
C231 C232 H232 120.0 . .
C234 C233 C232 120.6(3) . .
C234 C233 H233 119.7 . .
C232 C233 H233 119.7 . .
C233 C234 C235 119.7(2) . .
C233 C234 H234 120.1 . .
C235 C234 H234 120.1 . .
C234 C235 C236 120.3(3) . .
C234 C235 H235 119.9 . .
C236 C235 H235 119.9 . .
C235 C236 C231 120.1(3) . .
C235 C236 H236 119.9 . .
C231 C236 H236 119.9 . .
N25 C261 C262 110.0(2) . .
N25 C261 H26A 109.7 . .
C262 C261 H26A 109.7 . .
N25 C261 H26B 109.7 . .
C262 C261 H26B 109.7 . .
H26A C261 H26B 108.2 . .
O21 C262 C261 113.6(3) . .
O21 C262 H26C 108.8 . .
C261 C262 H26C 108.8 . .
O21 C262 H26D 108.8 . .
C261 C262 H26D 108.8 . .
H26C C262 H26D 107.7 . .
O21 C263 C264 112.7(3) . .
O21 C263 H26E 109.1 . .
C264 C263 H26E 109.1 . .
O21 C263 H26F 109.1 . .
C264 C263 H26F 109.1 . .
H26E C263 H26F 107.8 . .
N25 C264 C263 109.7(2) . .
N25 C264 H26G 109.7 . .
C263 C264 H26G 109.7 . .
N25 C264 H26H 109.7 . .
C263 C264 H26H 109.7 . .
H26G C264 H26H 108.2 . .

loop_
_geom_bond_atom_site_label_1
_geom_bond_atom_site_label_2
_geom_bond_distance
_geom_bond_site_symmetry_2
Br1 Cu1 2.4386(4) .
Br2 Cu2 2.3143(7) .
Br3 Cu3 2.3192(6) .
Br4 Cu2 2.4258(4) .
Br4 Cu3 2.4298(4) .
Cu1 N13 1.9621(19) .
Cu1 N23 1.965(2) .
Cu1 N11 2.084(2) .
Cu1 N21 2.238(2) .
Cu2 Br4 2.4258(4) 2
Cu2 Cu3 2.7952(7) .
Cu3 Br4 2.4298(4) 2
O11 C162 1.414(3) .
O11 C163 1.417(3) .
O21 C262 1.407(3) .
O21 C263 1.414(4) .
N11 C11 1.336(3) .
N11 N12 1.379(3) .
N12 C13 1.370(3) .
N12 C14 1.404(3) .
N13 C17 1.346(3) .
N13 C14 1.346(3) .
N14 C17 1.318(3) .
N14 C16 1.357(3) .
N15 C16 1.348(3) .
N15 C164 1.472(3) .
N15 C161 1.475(3) .
N21 C21 1.331(3) .
N21 N22 1.378(3) .
N22 C23 1.380(3) .
N22 C24 1.415(3) .
N23 C27 1.339(3) .
N23 C24 1.352(3) .
N24 C27 1.311(3) .
N24 C26 1.364(3) .
N25 C26 1.348(3) .
N25 C264 1.463(4) .
N25 C261 1.471(3) .
C11 C12 1.412(3) .
C11 C111 1.470(3) .
C12 C13 1.365(3) .
C12 H12 0.9500 .
C13 C131 1.480(3) .
C14 C15 1.359(3) .
C15 C16 1.412(3) .
C15 H15 0.9500 .
C17 H17 0.9500 .
C21 C22 1.413(3) .
C21 C211 1.476(3) .
C22 C23 1.361(3) .
C22 H22 0.9500 .
C23 C231 1.480(3) .
C24 C25 1.358(3) .
C25 C26 1.408(4) .
C25 H25 0.9500 .
C27 H27 0.9500 .
C111 C112 1.392(4) .
C111 C116 1.395(4) .
C112 C113 1.380(4) .
C112 H112 0.9500 .
C113 C114 1.384(4) .
C113 H113 0.9500 .
C114 C115 1.383(4) .
C114 H114 0.9500 .
C115 C116 1.394(4) .
C115 H115 0.9500 .
C116 H116 0.9500 .
C131 C132 1.392(3) .
C131 C136 1.398(4) .
C132 C133 1.393(4) .
C132 H132 0.9500 .
C133 C134 1.380(4) .
C133 H133 0.9500 .
C134 C135 1.378(4) .
C134 H134 0.9500 .
C135 C136 1.381(4) .
C135 H135 0.9500 .
C136 H136 0.9500 .
C161 C162 1.513(4) .
C161 H16A 0.9900 .
C161 H16B 0.9900 .
C162 H16C 0.9900 .
C162 H16D 0.9900 .
C163 C164 1.511(4) .
C163 H16E 0.9900 .
C163 H16F 0.9900 .
C164 H16G 0.9900 .
C164 H16H 0.9900 .
C211 C212 1.391(4) .
C211 C216 1.395(4) .
C212 C213 1.389(4) .
C212 H212 0.9500 .
C213 C214 1.381(4) .
C213 H213 0.9500 .
C214 C215 1.382(4) .
C214 H214 0.9500 .
C215 C216 1.388(4) .
C215 H215 0.9500 .
C216 H216 0.9500 .
C231 C232 1.388(4) .
C231 C236 1.397(3) .
C232 C233 1.387(4) .
C232 H232 0.9500 .
C233 C234 1.377(4) .
C233 H233 0.9500 .
C234 C235 1.383(4) .
C234 H234 0.9500 .
C235 C236 1.385(4) .
C235 H235 0.9500 .
C236 H236 0.9500 .
C261 C262 1.485(4) .
C261 H26A 0.9900 .
C261 H26B 0.9900 .
C262 H26C 0.9900 .
C262 H26D 0.9900 .
C263 C264 1.491(4) .
C263 H26E 0.9900 .
C263 H26F 0.9900 .
C264 H26G 0.9900 .
C264 H26H 0.9900 .
